data_4337637
loop_
_publ_author_name
'Schl\"afer, Johannes'
'Tyrra, Wieland'
'Mathur, Sanjay'

_publ_section_title
;
 Octakis(tert-butoxo)dicerium(IV) [Ce2(O(t)Bu)8]: Synthesis,
 Characterization, Decomposition, and Reactivity.
;
_journal_issue 6
_journal_name_full 'Inorganic chemistry'
_journal_page_first 2751
_journal_page_last 2753
_journal_paper_doi 10.1021/ic4025876
_journal_volume 53
_journal_year 2014
_chemical_formula_moiety 'C45 H82 Ce2 O9'
_chemical_formula_sum 'C45 H82 Ce2 O9'
_chemical_formula_weight 1047.35
_chemical_name_systematic
;
 ?
;
_space_group_IT_number 14
_symmetry_cell_setting monoclinic
_symmetry_space_group_name_Hall '-P 2yn'
_symmetry_space_group_name_H-M 'P 1 21/n 1'
_atom_sites_solution_hydrogens geom
_atom_sites_solution_primary direct
_atom_sites_solution_secondary difmap
_audit_creation_method SHELXL-97
_cell_angle_alpha 90.00
_cell_angle_beta 101.127(2)
_cell_angle_gamma 90.00
_cell_formula_units_Z 4
_cell_length_a 12.2206(3)
_cell_length_b 24.6808(4)
_cell_length_c 17.2941(4)
_cell_measurement_temperature 293(2)
_cell_measurement_theta_max 26.82
_cell_measurement_theta_min 1.65
_cell_volume 5118.09(19)
_computing_cell_refinement 'X-Area (Stoe & Cie, 2001)'
_computing_data_collection 'X-Area (Stoe & Cie, 2001)'
_computing_data_reduction 'X-Area (Stoe & Cie, 2001)'
_computing_structure_refinement 'SHELXL-97 (Sheldrick, 1997)'
_computing_structure_solution 'SHELXS-97 (Sheldrick, 1990)'
_diffrn_ambient_temperature 293(2)
_diffrn_detector_area_resol_mean 'not measured'
_diffrn_measured_fraction_theta_full 0.988
_diffrn_measured_fraction_theta_max 0.988
_diffrn_measurement_device_type 'IPDS 2 T (Stoe & Cie)'
_diffrn_measurement_method '\w and \f scans'
_diffrn_radiation_monochromator graphite
_diffrn_radiation_source 'fine-focus sealed tube'
_diffrn_radiation_type MoK\a
_diffrn_radiation_wavelength 0.71073
_diffrn_reflns_av_R_equivalents 0.1073
_diffrn_reflns_av_sigmaI/netI 0.0487
_diffrn_reflns_limit_h_max 15
_diffrn_reflns_limit_h_min -15
_diffrn_reflns_limit_k_max 31
_diffrn_reflns_limit_k_min -31
_diffrn_reflns_limit_l_max 21
_diffrn_reflns_limit_l_min -21
_diffrn_reflns_number 69253
_diffrn_reflns_theta_full 26.82
_diffrn_reflns_theta_max 26.82
_diffrn_reflns_theta_min 1.65
_diffrn_standards_decay_% 'not measured'
_diffrn_standards_interval_count 'not measured'
_diffrn_standards_interval_time 'not measured'
_diffrn_standards_number 'not measured'
_exptl_absorpt_coefficient_mu 1.802
_exptl_absorpt_correction_T_max 0.8160
_exptl_absorpt_correction_T_min 0.6936
_exptl_absorpt_correction_type numerical
_exptl_absorpt_process_details
;
The absorption correction (X-RED; Stoe & Cie, 2001)
was preformed after optimizing the crystal shape
using X-SHAPE (Stoe & Cie, 1999).
;
_exptl_crystal_colour yellow
_exptl_crystal_density_diffrn 1.359
_exptl_crystal_density_meas ?
_exptl_crystal_density_method 'not measured'
_exptl_crystal_description brick
_exptl_crystal_F_000 2160
_exptl_crystal_size_max 0.4
_exptl_crystal_size_mid 0.3
_exptl_crystal_size_min 0.3
_refine_diff_density_max 0.926
_refine_diff_density_min -1.385
_refine_diff_density_rms 0.104
_refine_ls_extinction_method none
_refine_ls_goodness_of_fit_ref 1.066
_refine_ls_hydrogen_treatment constr
_refine_ls_matrix_type full
_refine_ls_number_parameters 505
_refine_ls_number_reflns 10837
_refine_ls_number_restraints 0
_refine_ls_restrained_S_all 1.066
_refine_ls_R_factor_all 0.0378
_refine_ls_R_factor_gt 0.0317
_refine_ls_shift/su_max 0.002
_refine_ls_shift/su_mean 0.000
_refine_ls_structure_factor_coef Fsqd
_refine_ls_weighting_details 'calc w=1/[\s^2^(Fo^2^)+(0.0403P)^2^+3.5305P] where P=(Fo^2^+2Fc^2^)/3'
_refine_ls_weighting_scheme calc
_refine_ls_wR_factor_gt 0.0788
_refine_ls_wR_factor_ref 0.0883
_reflns_number_gt 9455
_reflns_number_total 10837
_reflns_threshold_expression >2sigma(I)
_cod_data_source_file ic4025876_si_001.cif
_cod_data_source_block 4
_cod_depositor_comments
;
The following automatic conversions were performed:

'_exptl_crystal_density_meas' value 'not measured' was changed to '?'
- the value is perceived as not measured.

Automatic conversion script
Id: cif_fix_values 3008 2015-01-20 13:52:24Z robertas 
;
_cod_original_sg_symbol_Hall -P2yn
_cod_original_sg_symbol_H-M P21/n
_cod_database_code 4337637

loop_
_symmetry_equiv_pos_as_xyz
'x, y, z'
'-x+1/2, y+1/2, -z+1/2'
'-x, -y, -z'
'x-1/2, -y-1/2, z-1/2'

loop_
_atom_site_label
_atom_site_type_symbol
_atom_site_fract_x
_atom_site_fract_y
_atom_site_fract_z
_atom_site_U_iso_or_equiv
_atom_site_adp_type
_atom_site_occupancy
_atom_site_symmetry_multiplicity
_atom_site_calc_flag
_atom_site_refinement_flags
Ce01 Ce 0.766985(13) 0.336749(6) 0.144987(9) 0.02330(6) Uani 1 1 d .
Ce02 Ce 0.665968(13) 0.410825(6) 0.291813(9) 0.02349(6) Uani 1 1 d .
O5 O 0.82884(17) 0.40736(8) 0.23134(12) 0.0271(4) Uani 1 1 d .
O6 O 0.62091(16) 0.39523(8) 0.14743(11) 0.0262(4) Uani 1 1 d .
O4 O 0.71189(18) 0.31468(8) 0.25754(12) 0.0297(4) Uani 1 1 d .
O9 O 0.8050(2) 0.39548(10) 0.03734(13) 0.0393(5) Uani 1 1 d .
C41 C 0.6917(3) 0.26319(13) 0.29084(19) 0.0346(7) Uani 1 1 d .
O1 O 0.7545(2) 0.40995(10) 0.40858(12) 0.0365(5) Uani 1 1 d .
O3 O 0.50925(17) 0.38914(9) 0.31444(12) 0.0322(5) Uani 1 1 d .
O7 O 0.92255(18) 0.29968(9) 0.14682(13) 0.0323(5) Uani 1 1 d .
O2 O 0.6371(2) 0.49410(9) 0.28453(13) 0.0353(5) Uani 1 1 d .
O8 O 0.67480(19) 0.28229(9) 0.06643(12) 0.0331(5) Uani 1 1 d .
C13 C 0.9106(4) 0.4142(2) 0.5152(3) 0.0778(16) Uani 1 1 d .
H13A H 0.9363 0.3801 0.4988 0.117 Uiso 1 1 calc R
H13B H 0.9313 0.4174 0.5714 0.117 Uiso 1 1 calc R
H13C H 0.9439 0.4432 0.4908 0.117 Uiso 1 1 calc R
C73 C 1.0064(4) 0.21253(18) 0.1752(3) 0.0709(14) Uani 1 1 d .
H73A H 1.0078 0.2176 0.2304 0.106 Uiso 1 1 calc R
H73B H 1.0681 0.1902 0.1683 0.106 Uiso 1 1 calc R
H73C H 0.9378 0.1952 0.1512 0.106 Uiso 1 1 calc R
C24 C 0.5480(4) 0.57391(15) 0.2222(2) 0.0465(9) Uani 1 1 d .
H24A H 0.4800 0.5543 0.2046 0.070 Uiso 1 1 calc R
H24B H 0.5932 0.5722 0.1826 0.070 Uiso 1 1 calc R
H24C H 0.5310 0.6111 0.2314 0.070 Uiso 1 1 calc R
C21 C 0.6110(3) 0.54894(13) 0.29823(19) 0.0368(7) Uani 1 1 d .
C017 C 0.7837(5) 0.4208(2) -0.2342(2) 0.0748(15) Uani 1 1 d .
H017 H 0.7578 0.4412 -0.2793 0.090 Uiso 1 1 calc R
C51 C 0.9405(3) 0.42516(13) 0.26451(18) 0.0308(6) Uani 1 1 d .
C31 C 0.4059(3) 0.38642(15) 0.3403(2) 0.0382(7) Uani 1 1 d .
C71 C 1.0148(3) 0.26661(14) 0.1368(2) 0.0355(7) Uani 1 1 d .
C98 C 0.8157(3) 0.41094(14) -0.0940(2) 0.0375(8) Uani 1 1 d .
C12 C 0.7389(6) 0.3694(3) 0.5328(3) 0.0905(19) Uani 1 1 d .
H12A H 0.6590 0.3698 0.5188 0.136 Uiso 1 1 calc R
H12B H 0.7615 0.3732 0.5888 0.136 Uiso 1 1 calc R
H12C H 0.7665 0.3358 0.5163 0.136 Uiso 1 1 calc R
C42 C 0.6852(4) 0.27204(16) 0.3771(2) 0.0482(9) Uani 1 1 d .
H42A H 0.7546 0.2866 0.4048 0.072 Uiso 1 1 calc R
H42B H 0.6708 0.2381 0.4004 0.072 Uiso 1 1 calc R
H42C H 0.6260 0.2970 0.3805 0.072 Uiso 1 1 calc R
C52 C 0.9339(3) 0.47909(14) 0.3058(2) 0.0415(8) Uani 1 1 d .
H52A H 0.8935 0.4745 0.3478 0.062 Uiso 1 1 calc R
H52B H 0.8962 0.5051 0.2687 0.062 Uiso 1 1 calc R
H52C H 1.0079 0.4917 0.3271 0.062 Uiso 1 1 calc R
C61 C 0.5131(3) 0.40131(13) 0.09619(17) 0.0298(6) Uani 1 1 d .
C11 C 0.7870(3) 0.41724(17) 0.49119(19) 0.0452(9) Uani 1 1 d .
C92 C 0.8183(3) 0.48771(13) 0.00761(18) 0.0324(7) Uani 1 1 d .
C81 C 0.6315(3) 0.24371(13) 0.00635(19) 0.0370(7) Uani 1 1 d .
C93 C 0.7768(3) 0.50510(16) 0.0737(2) 0.0407(8) Uani 1 1 d .
H93 H 0.7418 0.4807 0.1019 0.049 Uiso 1 1 calc R
C43 C 0.5830(4) 0.24063(18) 0.2457(2) 0.0558(10) Uani 1 1 d .
H43A H 0.5884 0.2356 0.1915 0.084 Uiso 1 1 calc R
H43B H 0.5237 0.2655 0.2489 0.084 Uiso 1 1 calc R
H43C H 0.5680 0.2065 0.2680 0.084 Uiso 1 1 calc R
C54 C 1.0041(3) 0.43272(15) 0.19768(19) 0.0363(7) Uani 1 1 d .
H54A H 1.0082 0.3987 0.1714 0.054 Uiso 1 1 calc R
H54B H 1.0781 0.4454 0.2188 0.054 Uiso 1 1 calc R
H54C H 0.9661 0.4588 0.1608 0.054 Uiso 1 1 calc R
C44 C 0.7878(4) 0.22550(15) 0.2850(2) 0.0522(10) Uani 1 1 d .
H44A H 0.8560 0.2405 0.3141 0.078 Uiso 1 1 calc R
H44B H 0.7936 0.2214 0.2308 0.078 Uiso 1 1 calc R
H44C H 0.7748 0.1908 0.3065 0.078 Uiso 1 1 calc R
C95 C 0.8414(4) 0.59481(16) 0.0555(3) 0.0548(10) Uani 1 1 d .
H95 H 0.8486 0.6308 0.0714 0.066 Uiso 1 1 calc R
C97 C 0.8725(3) 0.52475(15) -0.0328(2) 0.0406(8) Uani 1 1 d .
H97 H 0.9011 0.5135 -0.0762 0.049 Uiso 1 1 calc R
C72 C 1.1234(3) 0.2939(2) 0.1740(3) 0.0671(13) Uani 1 1 d .
H72A H 1.1286 0.3284 0.1492 0.101 Uiso 1 1 calc R
H72B H 1.1849 0.2715 0.1670 0.101 Uiso 1 1 calc R
H72C H 1.1253 0.2992 0.2292 0.101 Uiso 1 1 calc R
C62 C 0.4645(3) 0.45547(14) 0.1132(2) 0.0388(8) Uani 1 1 d .
H62A H 0.4553 0.4564 0.1671 0.058 Uiso 1 1 calc R
H62B H 0.3933 0.4603 0.0790 0.058 Uiso 1 1 calc R
H62C H 0.5140 0.4840 0.1043 0.058 Uiso 1 1 calc R
C91 C 0.8116(3) 0.42985(14) -0.01295(17) 0.0316(7) Uani 1 1 d .
C84 C 0.6804(4) 0.18854(16) 0.0321(3) 0.0547(10) Uani 1 1 d .
H84A H 0.7601 0.1900 0.0386 0.082 Uiso 1 1 calc R
H84B H 0.6516 0.1621 -0.0073 0.082 Uiso 1 1 calc R
H84C H 0.6603 0.1787 0.0812 0.082 Uiso 1 1 calc R
C64 C 0.5275(3) 0.40041(15) 0.01062(18) 0.0377(7) Uani 1 1 d .
H64A H 0.5582 0.3662 -0.0007 0.057 Uiso 1 1 calc R
H64B H 0.5770 0.4290 0.0021 0.057 Uiso 1 1 calc R
H64C H 0.4563 0.4055 -0.0234 0.057 Uiso 1 1 calc R
C94 C 0.7884(3) 0.55856(17) 0.0966(2) 0.0493(9) Uani 1 1 d .
H94 H 0.7602 0.5703 0.1400 0.059 Uiso 1 1 calc R
C23 C 0.7181(4) 0.58003(16) 0.3264(3) 0.0536(10) Uani 1 1 d .
H23A H 0.7579 0.5642 0.3743 0.080 Uiso 1 1 calc R
H23B H 0.7009 0.6171 0.3357 0.080 Uiso 1 1 calc R
H23C H 0.7635 0.5785 0.2869 0.080 Uiso 1 1 calc R
C044 C 0.7773(3) 0.44161(18) -0.1611(2) 0.0494(9) Uani 1 1 d .
H044 H 0.7475 0.4759 -0.1568 0.059 Uiso 1 1 calc R
C34 C 0.3651(3) 0.32813(17) 0.3348(3) 0.0535(10) Uani 1 1 d .
H34A H 0.4189 0.3056 0.3676 0.080 Uiso 1 1 calc R
H34B H 0.3554 0.3160 0.2811 0.080 Uiso 1 1 calc R
H34C H 0.2951 0.3260 0.3521 0.080 Uiso 1 1 calc R
C63 C 0.4377(3) 0.35543(15) 0.1128(2) 0.0401(8) Uani 1 1 d .
H63A H 0.4692 0.3213 0.1017 0.060 Uiso 1 1 calc R
H63B H 0.3653 0.3595 0.0800 0.060 Uiso 1 1 calc R
H63C H 0.4311 0.3565 0.1672 0.060 Uiso 1 1 calc R
C32 C 0.3222(3) 0.42313(19) 0.2892(3) 0.0556(10) Uani 1 1 d .
H32A H 0.3492 0.4597 0.2935 0.083 Uiso 1 1 calc R
H32B H 0.2521 0.4213 0.3064 0.083 Uiso 1 1 calc R
H32C H 0.3122 0.4116 0.2353 0.083 Uiso 1 1 calc R
C83 C 0.6653(4) 0.26135(18) -0.0697(2) 0.0558(10) Uani 1 1 d .
H83A H 0.6339 0.2963 -0.0849 0.084 Uiso 1 1 calc R
H83B H 0.6384 0.2355 -0.1104 0.084 Uiso 1 1 calc R
H83C H 0.7452 0.2634 -0.0619 0.084 Uiso 1 1 calc R
C050 C 0.8589(3) 0.35951(16) -0.1019(2) 0.0476(9) Uani 1 1 d .
H050 H 0.8846 0.3387 -0.0572 0.057 Uiso 1 1 calc R
C22 C 0.5381(4) 0.55030(17) 0.3606(2) 0.0530(10) Uani 1 1 d .
H22A H 0.5778 0.5343 0.4084 0.080 Uiso 1 1 calc R
H22B H 0.4708 0.5303 0.3421 0.080 Uiso 1 1 calc R
H22C H 0.5199 0.5872 0.3704 0.080 Uiso 1 1 calc R
C53 C 0.9955(3) 0.38175(15) 0.32237(19) 0.0405(8) Uani 1 1 d .
H53A H 0.9981 0.3481 0.2948 0.061 Uiso 1 1 calc R
H53B H 0.9529 0.3770 0.3631 0.061 Uiso 1 1 calc R
H53C H 1.0699 0.3929 0.3455 0.061 Uiso 1 1 calc R
C96 C 0.8838(4) 0.57820(17) -0.0087(3) 0.0540(10) Uani 1 1 d .
H96 H 0.9201 0.6028 -0.0358 0.065 Uiso 1 1 calc R
C055 C 0.8640(4) 0.3391(2) -0.1749(3) 0.0677(13) Uani 1 1 d .
H055 H 0.8917 0.3045 -0.1797 0.081 Uiso 1 1 calc R
C82 C 0.5050(3) 0.24164(16) -0.0046(2) 0.0500(9) Uani 1 1 d .
H82A H 0.4745 0.2766 -0.0206 0.075 Uiso 1 1 calc R
H82B H 0.4843 0.2316 0.0443 0.075 Uiso 1 1 calc R
H82C H 0.4763 0.2154 -0.0442 0.075 Uiso 1 1 calc R
C057 C 0.8284(5) 0.3699(2) -0.2406(3) 0.0810(17) Uani 1 1 d .
H057 H 0.8341 0.3565 -0.2900 0.097 Uiso 1 1 calc R
C74 C 1.0121(4) 0.2601(2) 0.0490(3) 0.0684(13) Uani 1 1 d .
H74A H 1.0177 0.2950 0.0257 0.103 Uiso 1 1 calc R
H74B H 0.9433 0.2432 0.0246 0.103 Uiso 1 1 calc R
H74C H 1.0736 0.2379 0.0412 0.103 Uiso 1 1 calc R
C33 C 0.4224(4) 0.40530(19) 0.4256(2) 0.0548(10) Uani 1 1 d .
H33A H 0.4483 0.4421 0.4293 0.082 Uiso 1 1 calc R
H33B H 0.4766 0.3826 0.4580 0.082 Uiso 1 1 calc R
H33C H 0.3529 0.4031 0.4435 0.082 Uiso 1 1 calc R
C14 C 0.7434(6) 0.4692(3) 0.5143(3) 0.110(3) Uani 1 1 d .
H14A H 0.6637 0.4698 0.4981 0.165 Uiso 1 1 calc R
H14B H 0.7751 0.4984 0.4893 0.165 Uiso 1 1 calc R
H14C H 0.7630 0.4733 0.5705 0.165 Uiso 1 1 calc R

loop_
_atom_site_aniso_label
_atom_site_aniso_U_11
_atom_site_aniso_U_22
_atom_site_aniso_U_33
_atom_site_aniso_U_23
_atom_site_aniso_U_13
_atom_site_aniso_U_12
Ce01 0.02717(10) 0.02295(10) 0.02132(9) -0.00027(5) 0.00852(6) 0.00059(6)
Ce02 0.02628(9) 0.02496(10) 0.02077(9) -0.00153(5) 0.00838(6) -0.00059(6)
O5 0.0256(10) 0.0319(11) 0.0254(10) -0.0021(8) 0.0085(8) -0.0053(8)
O6 0.0261(10) 0.0289(10) 0.0232(9) 0.0011(8) 0.0035(8) 0.0036(8)
O4 0.0373(12) 0.0269(11) 0.0274(10) 0.0061(8) 0.0123(9) -0.0019(9)
O9 0.0457(14) 0.0417(13) 0.0329(12) 0.0102(10) 0.0135(10) 0.0024(11)
C41 0.0452(18) 0.0256(16) 0.0364(16) 0.0068(12) 0.0161(14) -0.0006(14)
O1 0.0396(13) 0.0475(14) 0.0221(10) -0.0033(9) 0.0053(9) 0.0023(10)
O3 0.0266(10) 0.0396(13) 0.0336(11) 0.0004(9) 0.0143(9) -0.0019(9)
O7 0.0294(11) 0.0314(11) 0.0381(11) -0.0001(9) 0.0118(9) 0.0078(9)
O2 0.0435(13) 0.0238(11) 0.0395(12) -0.0040(9) 0.0103(10) 0.0018(10)
O8 0.0391(12) 0.0290(11) 0.0309(11) -0.0068(9) 0.0062(9) -0.0007(9)
C13 0.068(3) 0.115(5) 0.041(2) -0.019(2) -0.012(2) 0.013(3)
C73 0.068(3) 0.045(2) 0.110(4) 0.024(2) 0.044(3) 0.021(2)
C24 0.062(2) 0.0295(18) 0.048(2) 0.0010(15) 0.0118(17) 0.0053(17)
C21 0.051(2) 0.0227(15) 0.0388(17) -0.0042(12) 0.0136(15) 0.0016(14)
C017 0.103(4) 0.092(4) 0.032(2) 0.011(2) 0.018(2) 0.034(3)
C51 0.0252(14) 0.0374(17) 0.0303(15) -0.0006(12) 0.0068(12) -0.0070(13)
C31 0.0312(16) 0.047(2) 0.0405(17) 0.0004(15) 0.0168(14) -0.0016(15)
C71 0.0320(16) 0.0345(17) 0.0419(17) -0.0014(14) 0.0118(13) 0.0091(14)
C98 0.0348(17) 0.046(2) 0.0341(17) 0.0062(14) 0.0128(13) 0.0047(14)
C12 0.123(5) 0.115(5) 0.033(2) 0.009(3) 0.015(3) -0.018(4)
C42 0.067(2) 0.045(2) 0.0386(18) 0.0160(15) 0.0241(17) 0.0037(19)
C52 0.0401(18) 0.0382(19) 0.0455(19) -0.0111(15) 0.0066(15) -0.0120(15)
C61 0.0297(15) 0.0323(16) 0.0258(14) -0.0004(11) 0.0012(12) 0.0013(13)
C11 0.051(2) 0.058(2) 0.0242(16) -0.0045(15) 0.0019(14) 0.0088(18)
C92 0.0309(15) 0.0359(17) 0.0308(15) 0.0066(13) 0.0073(12) 0.0062(13)
C81 0.0449(19) 0.0292(16) 0.0353(16) -0.0102(13) 0.0040(14) -0.0007(14)
C93 0.0373(18) 0.051(2) 0.0348(17) 0.0044(15) 0.0107(14) 0.0046(16)
C43 0.062(3) 0.050(2) 0.060(2) 0.0013(19) 0.023(2) -0.023(2)
C54 0.0274(15) 0.045(2) 0.0380(17) 0.0068(14) 0.0102(13) -0.0031(14)
C44 0.068(3) 0.0348(19) 0.062(2) 0.0131(17) 0.033(2) 0.0159(19)
C95 0.057(3) 0.036(2) 0.072(3) -0.0015(18) 0.013(2) 0.0044(18)
C97 0.0407(18) 0.0424(19) 0.0426(18) 0.0108(15) 0.0176(15) 0.0045(15)
C72 0.040(2) 0.067(3) 0.096(4) -0.015(3) 0.016(2) 0.007(2)
C62 0.0378(17) 0.0419(19) 0.0351(17) 0.0019(14) 0.0028(14) 0.0129(15)
C91 0.0274(15) 0.0420(18) 0.0273(14) 0.0099(12) 0.0105(12) 0.0037(13)
C84 0.064(3) 0.037(2) 0.059(2) -0.0126(18) 0.002(2) 0.0037(19)
C64 0.0417(19) 0.0422(19) 0.0275(15) 0.0014(13) 0.0021(13) 0.0074(15)
C94 0.051(2) 0.050(2) 0.049(2) -0.0043(17) 0.0135(17) 0.0091(18)
C23 0.059(3) 0.038(2) 0.063(2) -0.0125(18) 0.008(2) -0.0053(18)
C044 0.059(2) 0.059(2) 0.0316(17) 0.0069(16) 0.0103(16) 0.017(2)
C34 0.045(2) 0.057(2) 0.063(2) 0.0020(19) 0.0235(19) -0.0139(19)
C63 0.0372(18) 0.046(2) 0.0369(17) -0.0033(15) 0.0051(14) -0.0051(15)
C32 0.038(2) 0.072(3) 0.062(3) 0.009(2) 0.0204(18) 0.0097(19)
C83 0.073(3) 0.058(3) 0.038(2) -0.0142(18) 0.0170(18) -0.001(2)
C050 0.055(2) 0.047(2) 0.044(2) 0.0043(16) 0.0174(17) 0.0062(18)
C22 0.072(3) 0.046(2) 0.048(2) -0.0005(17) 0.0292(19) 0.014(2)
C53 0.0382(18) 0.049(2) 0.0342(17) 0.0073(15) 0.0053(14) 0.0005(16)
C96 0.054(2) 0.044(2) 0.068(3) 0.0117(19) 0.021(2) 0.0011(18)
C055 0.078(3) 0.071(3) 0.058(3) -0.011(2) 0.024(2) 0.020(3)
C82 0.047(2) 0.046(2) 0.054(2) -0.0196(17) 0.0014(17) -0.0055(17)
C057 0.113(4) 0.097(4) 0.038(2) -0.008(2) 0.026(2) 0.031(3)
C74 0.068(3) 0.089(4) 0.052(2) -0.006(2) 0.022(2) 0.026(3)
C33 0.057(2) 0.071(3) 0.045(2) -0.0061(18) 0.0302(18) 0.001(2)
C14 0.172(7) 0.107(5) 0.040(2) -0.028(3) -0.009(3) 0.078(5)

loop_
_atom_type_symbol
_atom_type_description
_atom_type_scat_dispersion_real
_atom_type_scat_dispersion_imag
_atom_type_scat_source
C C 0.0033 0.0016 'International Tables Vol C Tables 4.2.6.8 and 6.1.1.4'
H H 0.0000 0.0000 'International Tables Vol C Tables 4.2.6.8 and 6.1.1.4'
O O 0.0106 0.0060 'International Tables Vol C Tables 4.2.6.8 and 6.1.1.4'
Ce Ce -0.2486 2.6331 'International Tables Vol C Tables 4.2.6.8 and 6.1.1.4'

loop_
_geom_angle_atom_site_label_1
_geom_angle_atom_site_label_2
_geom_angle_atom_site_label_3
_geom_angle
O8 Ce01 O7 95.89(9)
O8 Ce01 O4 101.19(8)
O7 Ce01 O4 107.61(8)
O8 Ce01 O6 95.33(8)
O7 Ce01 O6 166.81(8)
O4 Ce01 O6 76.87(7)
O8 Ce01 O5 166.32(8)
O7 Ce01 O5 97.79(8)
O4 Ce01 O5 74.91(7)
O6 Ce01 O5 71.06(7)
O8 Ce01 O9 92.51(8)
O7 Ce01 O9 88.04(8)
O4 Ce01 O9 157.78(8)
O6 Ce01 O9 84.56(8)
O5 Ce01 O9 87.66(8)
O8 Ce01 Ce02 125.61(6)
O7 Ce01 Ce02 130.77(6)
O4 Ce01 Ce02 45.49(5)
O6 Ce01 Ce02 44.27(5)
O5 Ce01 Ce02 42.85(5)
O9 Ce01 Ce02 112.30(6)
O2 Ce02 O3 96.49(9)
O2 Ce02 O1 96.78(9)
O3 Ce02 O1 97.92(9)
O2 Ce02 O5 98.75(8)
O3 Ce02 O5 158.11(8)
O1 Ce02 O5 95.79(8)
O2 Ce02 O6 95.17(8)
O3 Ce02 O6 96.60(8)
O1 Ce02 O6 160.00(8)
O5 Ce02 O6 66.50(7)
O2 Ce02 O4 162.01(8)
O3 Ce02 O4 93.22(8)
O1 Ce02 O4 96.84(8)
O5 Ce02 O4 68.19(7)
O6 Ce02 O4 68.62(6)
O2 Ce02 Ce01 122.97(6)
O3 Ce02 Ce01 117.37(6)
O1 Ce02 Ce01 119.90(7)
O5 Ce02 Ce01 40.75(5)
O6 Ce02 Ce01 40.37(5)
O4 Ce02 Ce01 39.19(4)
C51 O5 Ce01 130.47(18)
C51 O5 Ce02 127.62(17)
Ce01 O5 Ce02 96.40(7)
C61 O6 Ce01 132.18(17)
C61 O6 Ce02 126.82(17)
Ce01 O6 Ce02 95.36(7)
C41 O4 Ce01 131.73(19)
C41 O4 Ce02 132.18(18)
Ce01 O4 Ce02 95.31(7)
C91 O9 Ce01 170.1(2)
O4 C41 C43 108.7(3)
O4 C41 C44 108.7(3)
C43 C41 C44 110.8(3)
O4 C41 C42 108.1(3)
C43 C41 C42 110.6(3)
C44 C41 C42 109.9(3)
C11 O1 Ce02 163.7(2)
C31 O3 Ce02 166.1(2)
C71 O7 Ce01 167.9(2)
C21 O2 Ce02 165.9(2)
C81 O8 Ce01 168.5(2)
C11 C13 H13A 109.5
C11 C13 H13B 109.5
H13A C13 H13B 109.5
C11 C13 H13C 109.5
H13A C13 H13C 109.5
H13B C13 H13C 109.5
C71 C73 H73A 109.5
C71 C73 H73B 109.5
H73A C73 H73B 109.5
C71 C73 H73C 109.5
H73A C73 H73C 109.5
H73B C73 H73C 109.5
C21 C24 H24A 109.5
C21 C24 H24B 109.5
H24A C24 H24B 109.5
C21 C24 H24C 109.5
H24A C24 H24C 109.5
H24B C24 H24C 109.5
O2 C21 C23 109.2(3)
O2 C21 C24 109.5(3)
C23 C21 C24 109.6(3)
O2 C21 C22 108.6(3)
C23 C21 C22 110.4(3)
C24 C21 C22 109.5(3)
C044 C017 C057 120.3(4)
C044 C017 H017 119.9
C057 C017 H017 119.9
O5 C51 C52 108.8(3)
O5 C51 C54 108.5(2)
C52 C51 C54 109.3(3)
O5 C51 C53 108.0(3)
C52 C51 C53 111.2(3)
C54 C51 C53 111.0(3)
O3 C31 C32 109.2(3)
O3 C31 C34 109.0(3)
C32 C31 C34 110.7(3)
O3 C31 C33 109.3(3)
C32 C31 C33 109.3(3)
C34 C31 C33 109.3(3)
O7 C71 C73 109.4(3)
O7 C71 C72 110.0(3)
C73 C71 C72 109.7(4)
O7 C71 C74 108.4(3)
C73 C71 C74 110.8(4)
C72 C71 C74 108.6(4)
C044 C98 C050 119.2(3)
C044 C98 C91 123.3(3)
C050 C98 C91 117.5(3)
C11 C12 H12A 109.5
C11 C12 H12B 109.5
H12A C12 H12B 109.5
C11 C12 H12C 109.5
H12A C12 H12C 109.5
H12B C12 H12C 109.5
C41 C42 H42A 109.5
C41 C42 H42B 109.5
H42A C42 H42B 109.5
C41 C42 H42C 109.5
H42A C42 H42C 109.5
H42B C42 H42C 109.5
C51 C52 H52A 109.5
C51 C52 H52B 109.5
H52A C52 H52B 109.5
C51 C52 H52C 109.5
H52A C52 H52C 109.5
H52B C52 H52C 109.5
O6 C61 C62 108.5(2)
O6 C61 C63 108.7(2)
C62 C61 C63 110.2(3)
O6 C61 C64 109.3(3)
C62 C61 C64 109.0(3)
C63 C61 C64 111.1(3)
O1 C11 C14 109.7(3)
O1 C11 C13 110.3(3)
C14 C11 C13 111.6(4)
O1 C11 C12 108.2(3)
C14 C11 C12 110.3(5)
C13 C11 C12 106.7(4)
C97 C92 C93 119.3(3)
C97 C92 C91 121.7(3)
C93 C92 C91 118.8(3)
O8 C81 C83 108.3(3)
O8 C81 C84 108.3(3)
C83 C81 C84 110.7(3)
O8 C81 C82 109.6(3)
C83 C81 C82 110.0(3)
C84 C81 C82 109.8(3)
C94 C93 C92 119.6(4)
C94 C93 H93 120.2
C92 C93 H93 120.2
C41 C43 H43A 109.5
C41 C43 H43B 109.5
H43A C43 H43B 109.5
C41 C43 H43C 109.5
H43A C43 H43C 109.5
H43B C43 H43C 109.5
C51 C54 H54A 109.5
C51 C54 H54B 109.5
H54A C54 H54B 109.5
C51 C54 H54C 109.5
H54A C54 H54C 109.5
H54B C54 H54C 109.5
C41 C44 H44A 109.5
C41 C44 H44B 109.5
H44A C44 H44B 109.5
C41 C44 H44C 109.5
H44A C44 H44C 109.5
H44B C44 H44C 109.5
C96 C95 C94 120.7(4)
C96 C95 H95 119.7
C94 C95 H95 119.7
C96 C97 C92 120.3(4)
C96 C97 H97 119.8
C92 C97 H97 119.8
C71 C72 H72A 109.5
C71 C72 H72B 109.5
H72A C72 H72B 109.5
C71 C72 H72C 109.5
H72A C72 H72C 109.5
H72B C72 H72C 109.5
C61 C62 H62A 109.5
C61 C62 H62B 109.5
H62A C62 H62B 109.5
C61 C62 H62C 109.5
H62A C62 H62C 109.5
H62B C62 H62C 109.5
O9 C91 C92 120.5(3)
O9 C91 C98 118.0(3)
C92 C91 C98 121.5(3)
C81 C84 H84A 109.5
C81 C84 H84B 109.5
H84A C84 H84B 109.5
C81 C84 H84C 109.5
H84A C84 H84C 109.5
H84B C84 H84C 109.5
C61 C64 H64A 109.5
C61 C64 H64B 109.5
H64A C64 H64B 109.5
C61 C64 H64C 109.5
H64A C64 H64C 109.5
H64B C64 H64C 109.5
C93 C94 C95 120.4(4)
C93 C94 H94 119.8
C95 C94 H94 119.8
C21 C23 H23A 109.5
C21 C23 H23B 109.5
H23A C23 H23B 109.5
C21 C23 H23C 109.5
H23A C23 H23C 109.5
H23B C23 H23C 109.5
C017 C044 C98 119.6(4)
C017 C044 H044 120.2
C98 C044 H044 120.2
C31 C34 H34A 109.5
C31 C34 H34B 109.5
H34A C34 H34B 109.5
C31 C34 H34C 109.5
H34A C34 H34C 109.5
H34B C34 H34C 109.5
C61 C63 H63A 109.5
C61 C63 H63B 109.5
H63A C63 H63B 109.5
C61 C63 H63C 109.5
H63A C63 H63C 109.5
H63B C63 H63C 109.5
C31 C32 H32A 109.5
C31 C32 H32B 109.5
H32A C32 H32B 109.5
C31 C32 H32C 109.5
H32A C32 H32C 109.5
H32B C32 H32C 109.5
C81 C83 H83A 109.5
C81 C83 H83B 109.5
H83A C83 H83B 109.5
C81 C83 H83C 109.5
H83A C83 H83C 109.5
H83B C83 H83C 109.5
C055 C050 C98 120.7(4)
C055 C050 H050 119.7
C98 C050 H050 119.7
C21 C22 H22A 109.5
C21 C22 H22B 109.5
H22A C22 H22B 109.5
C21 C22 H22C 109.5
H22A C22 H22C 109.5
H22B C22 H22C 109.5
C51 C53 H53A 109.5
C51 C53 H53B 109.5
H53A C53 H53B 109.5
C51 C53 H53C 109.5
H53A C53 H53C 109.5
H53B C53 H53C 109.5
C95 C96 C97 119.8(4)
C95 C96 H96 120.1
C97 C96 H96 120.1
C057 C055 C050 119.9(4)
C057 C055 H055 120.0
C050 C055 H055 120.0
C81 C82 H82A 109.5
C81 C82 H82B 109.5
H82A C82 H82B 109.5
C81 C82 H82C 109.5
H82A C82 H82C 109.5
H82B C82 H82C 109.5
C055 C057 C017 120.3(4)
C055 C057 H057 119.8
C017 C057 H057 119.8
C71 C74 H74A 109.5
C71 C74 H74B 109.5
H74A C74 H74B 109.5
C71 C74 H74C 109.5
H74A C74 H74C 109.5
H74B C74 H74C 109.5
C31 C33 H33A 109.5
C31 C33 H33B 109.5
H33A C33 H33B 109.5
C31 C33 H33C 109.5
H33A C33 H33C 109.5
H33B C33 H33C 109.5
C11 C14 H14A 109.5
C11 C14 H14B 109.5
H14A C14 H14B 109.5
C11 C14 H14C 109.5
H14A C14 H14C 109.5
H14B C14 H14C 109.5

loop_
_geom_bond_atom_site_label_1
_geom_bond_atom_site_label_2
_geom_bond_distance
Ce01 O8 2.081(2)
Ce01 O7 2.105(2)
Ce01 O4 2.246(2)
Ce01 O6 2.302(2)
Ce01 O5 2.325(2)
Ce01 O9 2.473(2)
Ce01 Ce02 3.5389(2)
Ce02 O2 2.085(2)
Ce02 O3 2.097(2)
Ce02 O1 2.099(2)
Ce02 O5 2.422(2)
Ce02 O6 2.4811(19)
Ce02 O4 2.535(2)
O5 C51 1.443(3)
O6 C61 1.447(3)
O4 C41 1.436(4)
O9 C91 1.229(4)
C41 C43 1.510(5)
C41 C44 1.517(5)
C41 C42 1.525(5)
O1 C11 1.419(4)
O3 C31 1.421(4)
O7 C71 1.429(4)
O2 C21 1.421(4)
O8 C81 1.433(4)
C13 C11 1.488(6)
C13 H13A 0.9600
C13 H13B 0.9600
C13 H13C 0.9600
C73 C71 1.503(5)
C73 H73A 0.9600
C73 H73B 0.9600
C73 H73C 0.9600
C24 C21 1.520(5)
C24 H24A 0.9600
C24 H24B 0.9600
C24 H24C 0.9600
C21 C23 1.514(5)
C21 C22 1.526(5)
C017 C044 1.380(6)
C017 C057 1.384(7)
C017 H017 0.9300
C51 C52 1.520(5)
C51 C54 1.524(4)
C51 C53 1.530(4)
C31 C32 1.516(5)
C31 C34 1.520(5)
C31 C33 1.524(5)
C71 C72 1.516(5)
C71 C74 1.522(5)
C98 C044 1.390(5)
C98 C050 1.392(5)
C98 C91 1.488(5)
C12 C11 1.555(7)
C12 H12A 0.9600
C12 H12B 0.9600
C12 H12C 0.9600
C42 H42A 0.9600
C42 H42B 0.9600
C42 H42C 0.9600
C52 H52A 0.9600
C52 H52B 0.9600
C52 H52C 0.9600
C61 C62 1.515(5)
C61 C63 1.522(5)
C61 C64 1.524(4)
C11 C14 1.474(6)
C92 C97 1.393(5)
C92 C93 1.405(5)
C92 C91 1.470(5)
C81 C83 1.517(5)
C81 C84 1.519(5)
C81 C82 1.523(5)
C93 C94 1.377(5)
C93 H93 0.9300
C43 H43A 0.9600
C43 H43B 0.9600
C43 H43C 0.9600
C54 H54A 0.9600
C54 H54B 0.9600
C54 H54C 0.9600
C44 H44A 0.9600
C44 H44B 0.9600
C44 H44C 0.9600
C95 C96 1.375(6)
C95 C94 1.380(6)
C95 H95 0.9300
C97 C96 1.382(6)
C97 H97 0.9300
C72 H72A 0.9600
C72 H72B 0.9600
C72 H72C 0.9600
C62 H62A 0.9600
C62 H62B 0.9600
C62 H62C 0.9600
C84 H84A 0.9600
C84 H84B 0.9600
C84 H84C 0.9600
C64 H64A 0.9600
C64 H64B 0.9600
C64 H64C 0.9600
C94 H94 0.9300
C23 H23A 0.9600
C23 H23B 0.9600
C23 H23C 0.9600
C044 H044 0.9300
C34 H34A 0.9600
C34 H34B 0.9600
C34 H34C 0.9600
C63 H63A 0.9600
C63 H63B 0.9600
C63 H63C 0.9600
C32 H32A 0.9600
C32 H32B 0.9600
C32 H32C 0.9600
C83 H83A 0.9600
C83 H83B 0.9600
C83 H83C 0.9600
C050 C055 1.372(6)
C050 H050 0.9300
C22 H22A 0.9600
C22 H22B 0.9600
C22 H22C 0.9600
C53 H53A 0.9600
C53 H53B 0.9600
C53 H53C 0.9600
C96 H96 0.9300
C055 C057 1.366(7)
C055 H055 0.9300
C82 H82A 0.9600
C82 H82B 0.9600
C82 H82C 0.9600
C057 H057 0.9300
C74 H74A 0.9600
C74 H74B 0.9600
C74 H74C 0.9600
C33 H33A 0.9600
C33 H33B 0.9600
C33 H33C 0.9600
C14 H14A 0.9600
C14 H14B 0.9600
C14 H14C 0.9600
